data_7006762
loop_
_publ_author_name
'Aaker\"oy, Christer B'
'Schultheiss, Nate'
'Desper, John'

_publ_section_title
;
 Directed supramolecular assembly of Cu(II)-based "paddlewheels" into
 infinite 1-D chains using structurally bifunctional ligands.
;
_journal_issue 13
_journal_name_full 'Dalton transactions (Cambridge, England : 2003)'
_journal_page_first 1627
_journal_page_last 1635
_journal_paper_doi 10.1039/b513765a
_journal_year 2006
_chemical_formula_moiety
;
(C10 H10 N4)2 Cu2 (C7 H4 O2 F)4
;
_chemical_formula_sum 'C48 H36 Cu2 F4 N8 O8'
_chemical_formula_weight 1055.93
_chemical_name_common '(2-amino-4-(3-pyridyl)-6-methylpyridine)2, (2FPhCOO)4 Cu2'
_chemical_name_systematic
;
(2-amino-4-(3-pyridyl)-6-methylpyridine)2, (2FPhCOO)4 Cu2
;
_space_group_IT_number 14
_symmetry_cell_setting monoclinic
_symmetry_space_group_name_Hall '-P 2ybc'
_symmetry_space_group_name_H-M 'P 1 21/c 1'
_atom_sites_solution_hydrogens geom
_atom_sites_solution_primary direct
_atom_sites_solution_secondary difmap
_audit_creation_method SHELXL-97
_cell_angle_alpha 90.00
_cell_angle_beta 90.742(5)
_cell_angle_gamma 90.00
_cell_formula_units_Z 4
_cell_length_a 21.3553(18)
_cell_length_b 17.9389(15)
_cell_length_c 11.4887(9)
_cell_measurement_reflns_used 3621
_cell_measurement_temperature 173(2)
_cell_measurement_theta_max 27.15
_cell_measurement_theta_min 2.25
_cell_volume 4400.8(6)
_computing_cell_refinement 'Bruker XSCANS'
_computing_data_collection 'Bruker XSCANS'
_computing_data_reduction 'Bruker SHELXTL'
_computing_molecular_graphics 'Bruker SHELXTL'
_computing_publication_material 'Bruker SHELXTL'
_computing_structure_refinement 'SHELXL-97 (Sheldrick, 1997)'
_computing_structure_solution 'SHELXS-97 (Sheldrick, 1990)'
_diffrn_ambient_temperature 173(2)
_diffrn_measured_fraction_theta_full 0.913
_diffrn_measured_fraction_theta_max 0.913
_diffrn_measurement_device_type 'Bruker P4'
_diffrn_measurement_method '\w scans'
_diffrn_radiation_monochromator graphite
_diffrn_radiation_source 'fine-focus sealed tube'
_diffrn_radiation_type MoK\a
_diffrn_radiation_wavelength 0.71073
_diffrn_reflns_av_R_equivalents 0.0734
_diffrn_reflns_av_sigmaI/netI 0.0863
_diffrn_reflns_limit_h_max 27
_diffrn_reflns_limit_h_min -26
_diffrn_reflns_limit_k_max 23
_diffrn_reflns_limit_k_min -23
_diffrn_reflns_limit_l_max 14
_diffrn_reflns_limit_l_min -15
_diffrn_reflns_number 31431
_diffrn_reflns_theta_full 28.30
_diffrn_reflns_theta_max 28.30
_diffrn_reflns_theta_min 1.48
_exptl_absorpt_coefficient_mu 1.050
_exptl_absorpt_correction_type none
_exptl_crystal_colour green
_exptl_crystal_density_diffrn 1.594
_exptl_crystal_density_method 'not measured'
_exptl_crystal_description prism
_exptl_crystal_F_000 2152
_exptl_crystal_size_max 0.40
_exptl_crystal_size_mid 0.20
_exptl_crystal_size_min 0.10
_refine_diff_density_max 0.486
_refine_diff_density_min -0.534
_refine_diff_density_rms 0.086
_refine_ls_extinction_method none
_refine_ls_goodness_of_fit_ref 0.984
_refine_ls_hydrogen_treatment mixed
_refine_ls_matrix_type full
_refine_ls_number_parameters 658
_refine_ls_number_reflns 9998
_refine_ls_number_restraints 0
_refine_ls_restrained_S_all 0.984
_refine_ls_R_factor_all 0.0965
_refine_ls_R_factor_gt 0.0470
_refine_ls_shift/su_max 0.001
_refine_ls_shift/su_mean 0.000
_refine_ls_structure_factor_coef Fsqd
_refine_ls_weighting_details 'calc w=1/[\s^2^(Fo^2^)+(0.0600P)^2^+0.0000P] where P=(Fo^2^+2Fc^2^)/3'
_refine_ls_weighting_scheme calc
_refine_ls_wR_factor_gt 0.1060
_refine_ls_wR_factor_ref 0.1240
_reflns_number_gt 6283
_reflns_number_total 9998
_reflns_threshold_expression >2sigma(I)
_cod_data_source_file b513765a.txt
_cod_data_source_block 10
_cod_depositor_comments
;
The following automatic conversions were performed:
'_symmetry_cell_setting' value 'Monoclinic' changed to 'monoclinic'
according to '/home/saulius/struct/CIF-dictionaries/cif_core.dic'
dictionary named 'cif_core.dic' version 2.4.1 from 2010-06-29.

Automatic conversion script
Id: cif_fix_enum 1527 2010-12-29 10:47:43Z saulius 
;
_cod_original_sg_symbol_H-M P2(1)/c
_cod_database_code 7006762

loop_
_symmetry_equiv_pos_as_xyz
'x, y, z'
'-x, y+1/2, -z+1/2'
'-x, -y, -z'
'x, -y-1/2, z-1/2'

loop_
_atom_site_label
_atom_site_type_symbol
_atom_site_fract_x
_atom_site_fract_y
_atom_site_fract_z
_atom_site_U_iso_or_equiv
_atom_site_adp_type
_atom_site_occupancy
_atom_site_symmetry_multiplicity
_atom_site_calc_flag
_atom_site_refinement_flags
_atom_site_disorder_assembly
_atom_site_disorder_group
Cu1 Cu 0.946974(18) 0.51457(2) 0.05290(3) 0.01866(11) Uani 1 1 d . . .
Cu2 Cu 0.493014(18) 0.47724(2) 0.39103(3) 0.02130(11) Uani 1 1 d . . .
N11 N 0.86503(13) 0.54993(15) 0.1437(2) 0.0227(6) Uani 1 1 d . . .
C12 C 0.85840(16) 0.53121(18) 0.2538(3) 0.0243(8) Uani 1 1 d . . .
H12 H 0.8899 0.5010 0.2891 0.029 Uiso 1 1 calc R . .
C13 C 0.80818(16) 0.55300(19) 0.3212(3) 0.0245(7) Uani 1 1 d . . .
C14 C 0.76341(18) 0.5981(2) 0.2707(3) 0.0322(8) Uani 1 1 d . . .
H14 H 0.7284 0.6144 0.3140 0.039 Uiso 1 1 calc R . .
C15 C 0.77024(18) 0.6195(2) 0.1558(3) 0.0342(9) Uani 1 1 d . . .
H15 H 0.7401 0.6510 0.1194 0.041 Uiso 1 1 calc R . .
C16 C 0.82108(17) 0.5947(2) 0.0948(3) 0.0297(8) Uani 1 1 d . . .
H16 H 0.8255 0.6094 0.0159 0.036 Uiso 1 1 calc R . .
N21 N 0.78949(13) 0.48320(16) 0.6684(2) 0.0260(6) Uani 1 1 d . . .
C22 C 0.74771(16) 0.52493(18) 0.6109(3) 0.0238(7) Uani 1 1 d . . .
N22 N 0.69682(15) 0.54719(18) 0.6715(3) 0.0305(7) Uani 1 1 d . . .
H22A H 0.6951(17) 0.528(2) 0.747(3) 0.037 Uiso 1 1 d . . .
H22B H 0.6608(18) 0.563(2) 0.628(3) 0.037 Uiso 1 1 d . . .
N23 N 0.75156(14) 0.54784(16) 0.4997(2) 0.0270(7) Uani 1 1 d . . .
C24 C 0.80277(16) 0.52686(19) 0.4436(3) 0.0245(7) Uani 1 1 d . . .
C25 C 0.84767(17) 0.4822(2) 0.4954(3) 0.0302(8) Uani 1 1 d . . .
H25 H 0.8835 0.4664 0.4539 0.036 Uiso 1 1 calc R . .
C26 C 0.83880(17) 0.4615(2) 0.6095(3) 0.0268(8) Uani 1 1 d . . .
C27 C 0.88412(18) 0.4110(2) 0.6702(3) 0.0398(10) Uani 1 1 d . . .
H27A H 0.8700 0.4017 0.7497 0.060 Uiso 1 1 calc R . .
H27B H 0.9256 0.4345 0.6727 0.060 Uiso 1 1 calc R . .
H27C H 0.8866 0.3636 0.6280 0.060 Uiso 1 1 calc R . .
C31 C 0.93441(16) 0.60379(19) -0.2868(3) 0.0260(8) Uani 1 1 d . . .
C32A C 0.8828(2) 0.6487(2) -0.2818(4) 0.0495(11) Uani 0.516(6) 1 d P A 1
F32 F 0.8476(3) 0.6575(3) -0.1941(4) 0.078(2) Uani 0.516(6) 1 d P A 1
C32B C 0.8828(2) 0.6487(2) -0.2818(4) 0.0495(11) Uani 0.484(6) 1 d P A 2
H32 H 0.8604 0.6515 -0.2110 0.059 Uiso 0.484(6) 1 calc PR A 2
C33 C 0.8620(3) 0.6901(3) -0.3760(5) 0.0713(15) Uani 1 1 d . . .
H33 H 0.8257 0.7204 -0.3704 0.086 Uiso 1 1 calc R A 1
C34 C 0.8947(3) 0.6868(3) -0.4776(4) 0.0725(17) Uani 1 1 d . A .
H34 H 0.8816 0.7158 -0.5427 0.087 Uiso 1 1 calc R . .
C35 C 0.9456(2) 0.6422(3) -0.4855(3) 0.0556(13) Uani 1 1 d . . .
H35 H 0.9679 0.6394 -0.5564 0.067 Uiso 1 1 calc R A 1
C36A C 0.96480(19) 0.6013(2) -0.3908(3) 0.0394(10) Uani 0.516(6) 1 d P A 1
H36 H 1.0005 0.5700 -0.3977 0.047 Uiso 0.516(6) 1 calc PR A 1
C36B C 0.96480(19) 0.6013(2) -0.3908(3) 0.0394(10) Uani 0.484(6) 1 d P A 2
F36 F 1.0105(2) 0.5585(3) -0.4119(3) 0.0566(19) Uani 0.484(6) 1 d P A 2
C37 C 0.95713(16) 0.56127(18) -0.1821(3) 0.0218(7) Uani 1 1 d . A .
O37 O 0.92109(11) 0.55649(14) -0.09766(18) 0.0298(6) Uani 1 1 d . . .
O38 O 1.01113(11) 0.53405(13) -0.18603(17) 0.0254(5) Uani 1 1 d . . .
C41 C 1.07178(17) 0.69641(18) 0.1080(3) 0.0247(8) Uani 1 1 d . . .
C42A C 1.04634(18) 0.7337(2) 0.2026(3) 0.0300(8) Uani 0.889(6) 1 d P B 1
F42 F 0.99547(12) 0.71000(13) 0.25345(19) 0.0415(9) Uani 0.889(6) 1 d P B 1
C42B C 1.04634(18) 0.7337(2) 0.2026(3) 0.0300(8) Uani 0.111(6) 1 d P B 2
H42 H 1.0083 0.7162 0.2346 0.036 Uiso 0.111(6) 1 calc PR B 2
C43 C 1.0752(2) 0.7954(2) 0.2509(3) 0.0389(10) Uani 1 1 d . . .
H43 H 1.0576 0.8196 0.3163 0.047 Uiso 1 1 calc R B 1
C44 C 1.1298(2) 0.8216(2) 0.2035(4) 0.0439(11) Uani 1 1 d . B .
H44 H 1.1502 0.8636 0.2369 0.053 Uiso 1 1 calc R . .
C45 C 1.1549(2) 0.7871(2) 0.1080(3) 0.0414(10) Uani 1 1 d . . .
H45 H 1.1921 0.8058 0.0742 0.050 Uiso 1 1 calc R B 1
C46A C 1.12573(18) 0.72543(19) 0.0621(3) 0.0310(8) Uani 0.889(6) 1 d P B 1
H46 H 1.1434 0.7019 -0.0039 0.037 Uiso 0.889(6) 1 calc PR B 1
C46B C 1.12573(18) 0.72543(19) 0.0621(3) 0.0310(8) Uani 0.111(6) 1 d P B 2
F46 F 1.1515(10) 0.7027(11) -0.0167(17) 0.045(7) Uiso 0.111(6) 1 d P B 2
C47 C 1.04471(16) 0.62494(18) 0.0630(2) 0.0211(7) Uani 1 1 d . A .
O47 O 0.99037(11) 0.60840(13) 0.0892(2) 0.0313(6) Uani 1 1 d . . .
O48 O 1.08021(10) 0.58516(12) 0.00105(18) 0.0237(5) Uani 1 1 d . . .
N51 N 0.47945(12) 0.44069(15) 0.2144(2) 0.0229(6) Uani 1 1 d . . .
C52 C 0.43259(15) 0.47230(19) 0.1553(3) 0.0238(7) Uani 1 1 d . . .
H52 H 0.4100 0.5111 0.1922 0.029 Uiso 1 1 calc R . .
C53 C 0.41478(16) 0.4523(2) 0.0438(3) 0.0249(8) Uani 1 1 d . . .
C54 C 0.44954(17) 0.3977(2) -0.0107(3) 0.0374(9) Uani 1 1 d . . .
H54 H 0.4400 0.3836 -0.0886 0.045 Uiso 1 1 calc R . .
C55 C 0.49798(18) 0.3642(2) 0.0491(3) 0.0415(10) Uani 1 1 d . . .
H55 H 0.5222 0.3264 0.0132 0.050 Uiso 1 1 calc R . .
C56 C 0.51127(16) 0.3861(2) 0.1628(3) 0.0301(8) Uani 1 1 d . . .
H56 H 0.5439 0.3616 0.2049 0.036 Uiso 1 1 calc R . .
N61 N 0.25898(13) 0.56240(16) -0.1019(2) 0.0266(7) Uani 1 1 d . . .
C62 C 0.26428(16) 0.54029(18) 0.0104(2) 0.0218(7) Uani 1 1 d . . .
N62 N 0.21558(15) 0.55722(19) 0.0784(2) 0.0291(7) Uani 1 1 d . . .
H62A H 0.2176(18) 0.545(2) 0.139(3) 0.035 Uiso 1 1 d . . .
H62B H 0.1835(18) 0.572(2) 0.044(3) 0.035 Uiso 1 1 d . . .
N63 N 0.31347(13) 0.50686(15) 0.0602(2) 0.0216(6) Uani 1 1 d . . .
C64 C 0.36032(15) 0.49008(19) -0.0112(3) 0.0238(7) Uani 1 1 d . . .
C65 C 0.35862(17) 0.5072(2) -0.1283(3) 0.0295(8) Uani 1 1 d . . .
H65 H 0.3912 0.4924 -0.1787 0.035 Uiso 1 1 calc R . .
C66 C 0.30753(17) 0.5466(2) -0.1687(3) 0.0288(8) Uani 1 1 d . . .
C67 C 0.30561(18) 0.5764(2) -0.2908(3) 0.0391(10) Uani 1 1 d . . .
H67A H 0.3438 0.5617 -0.3311 0.059 Uiso 1 1 calc R . .
H67B H 0.3027 0.6309 -0.2887 0.059 Uiso 1 1 calc R . .
H67C H 0.2690 0.5561 -0.3322 0.059 Uiso 1 1 calc R . .
C71 C 0.60720(17) 0.67135(19) 0.3981(3) 0.0277(8) Uani 1 1 d . . .
C72 C 0.5865(2) 0.7127(2) 0.3037(3) 0.0405(10) Uani 1 1 d . . .
F72 F 0.53169(13) 0.69420(14) 0.25125(19) 0.0560(7) Uani 1 1 d . . .
C73 C 0.6186(3) 0.7746(2) 0.2633(4) 0.0564(13) Uani 1 1 d . . .
H73 H 0.6029 0.8025 0.1989 0.068 Uiso 1 1 calc R . .
C74 C 0.6728(3) 0.7942(2) 0.3179(4) 0.0568(13) Uani 1 1 d . . .
H74 H 0.6966 0.8349 0.2894 0.068 Uiso 1 1 calc R . .
C75 C 0.6930(2) 0.7563(2) 0.4121(4) 0.0503(12) Uani 1 1 d . . .
H75 H 0.7306 0.7713 0.4506 0.060 Uiso 1 1 calc R . .
C76 C 0.66018(18) 0.6959(2) 0.4536(3) 0.0363(9) Uani 1 1 d . . .
H76 H 0.6746 0.6710 0.5219 0.044 Uiso 1 1 calc R . .
C77 C 0.57310(16) 0.60369(19) 0.4377(3) 0.0249(8) Uani 1 1 d . . .
O77 O 0.55271(11) 0.55932(13) 0.36258(19) 0.0297(6) Uani 1 1 d . . .
O78 O 0.56804(11) 0.59543(13) 0.54636(18) 0.0282(6) Uani 1 1 d . . .
C81 C 0.36813(16) 0.65454(19) 0.4446(3) 0.0248(7) Uani 1 1 d . . .
C82 C 0.36130(17) 0.7176(2) 0.5112(3) 0.0297(8) Uani 1 1 d . . .
F82 F 0.40004(12) 0.73029(12) 0.60350(18) 0.0493(6) Uani 1 1 d . . .
C83 C 0.31736(19) 0.7713(2) 0.4874(3) 0.0400(10) Uani 1 1 d . . .
H83 H 0.3143 0.8145 0.5350 0.048 Uiso 1 1 calc R . .
C84 C 0.27754(19) 0.7614(2) 0.3929(3) 0.0413(10) Uani 1 1 d . . .
H84 H 0.2464 0.7976 0.3754 0.050 Uiso 1 1 calc R . .
C85 C 0.28300(18) 0.6994(2) 0.3244(3) 0.0387(9) Uani 1 1 d . . .
H85 H 0.2556 0.6926 0.2594 0.046 Uiso 1 1 calc R . .
C86 C 0.32802(17) 0.6472(2) 0.3495(3) 0.0336(9) Uani 1 1 d . . .
H86 H 0.3318 0.6049 0.3004 0.040 Uiso 1 1 calc R . .
C87 C 0.41588(16) 0.59565(19) 0.4689(3) 0.0247(7) Uani 1 1 d . . .
O87 O 0.42746(11) 0.55215(13) 0.38605(19) 0.0312(6) Uani 1 1 d . . .
O88 O 0.44089(11) 0.59269(13) 0.56795(18) 0.0278(5) Uani 1 1 d . . .

loop_
_atom_site_aniso_label
_atom_site_aniso_U_11
_atom_site_aniso_U_22
_atom_site_aniso_U_33
_atom_site_aniso_U_23
_atom_site_aniso_U_13
_atom_site_aniso_U_12
Cu1 0.0188(2) 0.0223(2) 0.01503(17) 0.00047(16) 0.00347(15) 0.00021(17)
Cu2 0.0209(2) 0.0255(2) 0.01750(18) -0.00133(16) 0.00168(15) 0.00488(18)
N11 0.0208(15) 0.0286(16) 0.0187(12) -0.0015(12) 0.0031(11) 0.0009(13)
C12 0.0270(19) 0.028(2) 0.0183(14) 0.0048(14) 0.0031(13) 0.0028(15)
C13 0.0254(19) 0.0270(19) 0.0211(15) -0.0004(14) 0.0041(14) 0.0009(15)
C14 0.037(2) 0.032(2) 0.0281(17) 0.0026(16) 0.0085(16) 0.0090(18)
C15 0.040(2) 0.034(2) 0.0287(18) 0.0056(16) 0.0043(17) 0.0109(18)
C16 0.034(2) 0.030(2) 0.0247(16) 0.0080(15) 0.0066(15) 0.0003(17)
N21 0.0296(17) 0.0285(16) 0.0199(13) -0.0010(12) 0.0023(12) 0.0031(14)
C22 0.030(2) 0.0226(18) 0.0191(14) 0.0000(14) 0.0042(14) -0.0024(16)
N22 0.0304(18) 0.0386(19) 0.0228(14) 0.0040(13) 0.0078(13) 0.0075(15)
N23 0.0306(17) 0.0282(16) 0.0223(13) 0.0011(12) 0.0057(12) 0.0031(14)
C24 0.0245(19) 0.029(2) 0.0204(15) -0.0015(14) 0.0046(14) -0.0013(16)
C25 0.029(2) 0.039(2) 0.0237(16) 0.0020(16) 0.0074(15) 0.0085(18)
C26 0.029(2) 0.033(2) 0.0185(15) -0.0019(14) 0.0012(14) 0.0008(16)
C27 0.039(2) 0.054(3) 0.0266(18) 0.0084(18) 0.0036(16) 0.017(2)
C31 0.028(2) 0.027(2) 0.0231(16) 0.0063(14) -0.0048(14) -0.0043(16)
C32A 0.058(3) 0.048(3) 0.042(2) 0.008(2) -0.003(2) 0.013(2)
F32 0.098(5) 0.098(5) 0.040(3) 0.011(3) 0.009(3) 0.068(4)
C32B 0.058(3) 0.048(3) 0.042(2) 0.008(2) -0.003(2) 0.013(2)
C33 0.082(4) 0.058(3) 0.073(3) 0.023(3) -0.019(3) 0.022(3)
C34 0.087(4) 0.070(4) 0.059(3) 0.042(3) -0.029(3) -0.013(3)
C35 0.061(3) 0.077(4) 0.029(2) 0.024(2) -0.008(2) -0.027(3)
C36A 0.034(2) 0.057(3) 0.0270(18) 0.0119(18) -0.0008(17) -0.013(2)
C36B 0.034(2) 0.057(3) 0.0270(18) 0.0119(18) -0.0008(17) -0.013(2)
F36 0.045(3) 0.103(5) 0.021(2) 0.013(2) 0.010(2) 0.029(3)
C37 0.0258(19) 0.0207(18) 0.0188(15) 0.0007(13) -0.0008(14) -0.0045(15)
O37 0.0260(13) 0.0436(15) 0.0201(11) 0.0113(11) 0.0041(10) 0.0065(12)
O38 0.0252(13) 0.0353(15) 0.0157(10) 0.0038(10) 0.0008(9) 0.0016(11)
C41 0.035(2) 0.0198(18) 0.0194(15) -0.0004(13) -0.0046(14) 0.0049(15)
C42A 0.036(2) 0.027(2) 0.0272(17) -0.0015(15) -0.0055(16) 0.0101(17)
F42 0.0463(17) 0.0439(17) 0.0345(13) -0.0108(11) 0.0135(12) -0.0001(13)
C42B 0.036(2) 0.027(2) 0.0272(17) -0.0015(15) -0.0055(16) 0.0101(17)
C43 0.059(3) 0.028(2) 0.0289(18) -0.0091(16) -0.0142(19) 0.018(2)
C44 0.056(3) 0.022(2) 0.054(2) -0.0033(19) -0.021(2) -0.003(2)
C45 0.044(3) 0.031(2) 0.049(2) 0.0027(19) -0.008(2) -0.0079(19)
C46A 0.035(2) 0.023(2) 0.0347(19) 0.0002(16) -0.0037(17) -0.0026(17)
C46B 0.035(2) 0.023(2) 0.0347(19) 0.0002(16) -0.0037(17) -0.0026(17)
C47 0.027(2) 0.0195(17) 0.0167(14) 0.0044(13) -0.0034(14) 0.0020(15)
O47 0.0257(14) 0.0268(14) 0.0418(14) -0.0088(11) 0.0094(11) -0.0035(11)
O48 0.0237(13) 0.0226(13) 0.0249(11) -0.0038(10) 0.0011(10) -0.0020(10)
N51 0.0201(15) 0.0278(16) 0.0209(13) -0.0015(12) 0.0024(11) 0.0018(13)
C52 0.0211(18) 0.029(2) 0.0214(15) -0.0024(14) 0.0046(13) 0.0018(15)
C53 0.0193(18) 0.033(2) 0.0225(15) -0.0056(14) 0.0061(13) -0.0016(15)
C54 0.032(2) 0.054(3) 0.0267(18) -0.0137(17) -0.0017(16) 0.0076(19)
C55 0.033(2) 0.054(3) 0.037(2) -0.0200(19) 0.0004(17) 0.013(2)
C56 0.0229(19) 0.036(2) 0.0311(18) -0.0037(16) 0.0008(15) 0.0058(16)
N61 0.0252(16) 0.0368(18) 0.0180(12) 0.0011(12) 0.0000(12) -0.0037(14)
C62 0.0221(18) 0.0273(19) 0.0160(14) 0.0010(13) 0.0014(13) -0.0037(14)
N62 0.0240(17) 0.046(2) 0.0172(13) 0.0056(14) 0.0033(13) 0.0072(15)
N63 0.0193(15) 0.0299(16) 0.0156(12) -0.0016(11) 0.0020(11) 0.0000(12)
C64 0.0198(18) 0.030(2) 0.0212(15) -0.0043(14) 0.0018(13) -0.0019(15)
C65 0.025(2) 0.047(2) 0.0165(15) -0.0034(15) 0.0082(14) -0.0026(17)
C66 0.030(2) 0.038(2) 0.0186(15) 0.0008(15) 0.0026(15) -0.0068(17)
C67 0.039(2) 0.056(3) 0.0224(17) 0.0064(17) 0.0035(16) -0.006(2)
C71 0.037(2) 0.0211(19) 0.0251(16) -0.0033(14) 0.0094(15) 0.0060(16)
C72 0.064(3) 0.033(2) 0.0246(18) -0.0017(16) 0.0112(19) 0.009(2)
F72 0.0764(19) 0.0543(16) 0.0372(12) 0.0074(11) -0.0071(13) 0.0138(14)
C73 0.098(4) 0.034(3) 0.038(2) 0.011(2) 0.027(3) 0.011(3)
C74 0.086(4) 0.031(3) 0.053(3) 0.000(2) 0.029(3) -0.015(3)
C75 0.060(3) 0.040(3) 0.052(3) -0.007(2) 0.017(2) -0.010(2)
C76 0.043(2) 0.029(2) 0.0368(19) -0.0020(17) 0.0086(18) -0.0031(18)
C77 0.0224(19) 0.0269(19) 0.0254(16) 0.0012(14) 0.0046(14) 0.0072(15)
O77 0.0384(15) 0.0276(14) 0.0233(11) -0.0023(10) 0.0090(11) -0.0032(12)
O78 0.0304(14) 0.0348(14) 0.0195(11) 0.0037(10) 0.0037(10) -0.0043(11)
C81 0.0211(18) 0.0228(18) 0.0306(17) 0.0052(14) 0.0074(14) 0.0051(15)
C82 0.031(2) 0.029(2) 0.0285(17) 0.0035(15) 0.0036(16) 0.0062(17)
F82 0.0671(17) 0.0370(14) 0.0435(13) -0.0098(10) -0.0123(12) 0.0135(12)
C83 0.048(3) 0.030(2) 0.042(2) 0.0004(18) 0.0108(19) 0.0135(19)
C84 0.034(2) 0.039(2) 0.050(2) 0.013(2) 0.0069(19) 0.0169(19)
C85 0.032(2) 0.038(2) 0.045(2) 0.0039(19) -0.0045(18) 0.0089(18)
C86 0.036(2) 0.030(2) 0.0348(19) 0.0025(16) -0.0017(17) 0.0031(17)
C87 0.0221(19) 0.0237(19) 0.0284(17) 0.0001(15) 0.0023(14) 0.0002(15)
O87 0.0319(15) 0.0349(15) 0.0266(12) -0.0056(11) -0.0024(11) 0.0186(12)
O88 0.0284(14) 0.0295(14) 0.0257(11) -0.0005(10) -0.0011(10) 0.0090(11)

loop_
_atom_type_symbol
_atom_type_description
_atom_type_scat_dispersion_real
_atom_type_scat_dispersion_imag
_atom_type_scat_source
C C 0.0033 0.0016 'International Tables Vol C Tables 4.2.6.8 and 6.1.1.4'
H H 0.0000 0.0000 'International Tables Vol C Tables 4.2.6.8 and 6.1.1.4'
N N 0.0061 0.0033 'International Tables Vol C Tables 4.2.6.8 and 6.1.1.4'
O O 0.0106 0.0060 'International Tables Vol C Tables 4.2.6.8 and 6.1.1.4'
F F 0.0171 0.0103 'International Tables Vol C Tables 4.2.6.8 and 6.1.1.4'
Cu Cu 0.3201 1.2651 'International Tables Vol C Tables 4.2.6.8 and 6.1.1.4'

loop_
_geom_angle_atom_site_label_1
_geom_angle_atom_site_label_2
_geom_angle_atom_site_label_3
_geom_angle
_geom_angle_site_symmetry_1
_geom_angle_site_symmetry_3
_geom_angle_publ_flag
O37 Cu1 O47 89.18(10) . . ?
O37 Cu1 O38 167.83(9) . 3_765 ?
O47 Cu1 O38 90.36(10) . 3_765 ?
O37 Cu1 O48 89.55(9) . 3_765 ?
O47 Cu1 O48 167.86(9) . 3_765 ?
O38 Cu1 O48 88.35(9) 3_765 3_765 ?
O37 Cu1 N11 95.36(10) . . ?
O47 Cu1 N11 91.66(10) . . ?
O38 Cu1 N11 96.81(10) 3_765 . ?
O48 Cu1 N11 100.48(10) 3_765 . ?
O37 Cu1 Cu1 84.45(7) . 3_765 ?
O47 Cu1 Cu1 82.07(7) . 3_765 ?
O38 Cu1 Cu1 83.44(7) 3_765 3_765 ?
O48 Cu1 Cu1 85.79(7) 3_765 3_765 ?
N11 Cu1 Cu1 173.73(8) . 3_765 ?
O87 Cu2 O88 167.48(9) . 3_666 ?
O87 Cu2 O77 86.90(11) . . ?
O88 Cu2 O77 93.04(10) 3_666 . ?
O87 Cu2 O78 89.34(10) . 3_666 ?
O88 Cu2 O78 88.08(10) 3_666 3_666 ?
O77 Cu2 O78 167.59(9) . 3_666 ?
O87 Cu2 N51 95.45(10) . . ?
O88 Cu2 N51 96.94(10) 3_666 . ?
O77 Cu2 N51 98.65(10) . . ?
O78 Cu2 N51 93.48(10) 3_666 . ?
O87 Cu2 Cu2 83.50(7) . 3_666 ?
O88 Cu2 Cu2 84.09(7) 3_666 3_666 ?
O77 Cu2 Cu2 82.05(6) . 3_666 ?
O78 Cu2 Cu2 85.78(6) 3_666 3_666 ?
N51 Cu2 Cu2 178.71(8) . 3_666 ?
C12 N11 C16 117.9(3) . . ?
C12 N11 Cu1 119.3(2) . . ?
C16 N11 Cu1 122.7(2) . . ?
N11 C12 C13 123.9(3) . . ?
N11 C12 H12 118.1 . . ?
C13 C12 H12 118.1 . . ?
C14 C13 C12 118.0(3) . . ?
C14 C13 C24 121.5(3) . . ?
C12 C13 C24 120.6(3) . . ?
C13 C14 C15 119.0(3) . . ?
C13 C14 H14 120.5 . . ?
C15 C14 H14 120.5 . . ?
C16 C15 C14 119.4(3) . . ?
C16 C15 H15 120.3 . . ?
C14 C15 H15 120.3 . . ?
N11 C16 C15 122.0(3) . . ?
N11 C16 H16 119.0 . . ?
C15 C16 H16 119.0 . . ?
C26 N21 C22 116.5(3) . . ?
N21 C22 N23 126.4(3) . . ?
N21 C22 N22 116.5(3) . . ?
N23 C22 N22 117.1(3) . . ?
C22 N22 H22A 114(2) . . ?
C22 N22 H22B 118(2) . . ?
H22A N22 H22B 123(3) . . ?
C24 N23 C22 115.7(3) . . ?
N23 C24 C25 121.8(3) . . ?
N23 C24 C13 116.3(3) . . ?
C25 C24 C13 121.9(3) . . ?
C24 C25 C26 117.7(3) . . ?
C24 C25 H25 121.2 . . ?
C26 C25 H25 121.2 . . ?
N21 C26 C25 121.9(3) . . ?
N21 C26 C27 117.2(3) . . ?
C25 C26 C27 120.8(3) . . ?
C26 C27 H27A 109.5 . . ?
C26 C27 H27B 109.5 . . ?
H27A C27 H27B 109.5 . . ?
C26 C27 H27C 109.5 . . ?
H27A C27 H27C 109.5 . . ?
H27B C27 H27C 109.5 . . ?
C36A C31 C32A 116.6(3) . . ?
C36A C31 C37 122.1(3) . . ?
C32A C31 C37 121.2(3) . . ?
F32 C32A C31 126.2(4) . . ?
F32 C32A C33 111.5(5) . . ?
C31 C32A C33 122.3(4) . . ?
C34 C33 C32A 118.8(5) . . ?
C34 C33 H33 120.6 . . ?
C32A C33 H33 120.6 . . ?
C35 C34 C33 120.2(4) . . ?
C35 C34 H34 119.9 . . ?
C33 C34 H34 119.9 . . ?
C34 C35 C36A 119.7(4) . . ?
C34 C35 H35 120.2 . . ?
C36A C35 H35 120.2 . . ?
C31 C36A C35 122.3(4) . . ?
C31 C36A H36 118.8 . . ?
C35 C36A H36 118.8 . . ?
O37 C37 O38 125.3(3) . . ?
O37 C37 C31 117.5(3) . . ?
O38 C37 C31 117.2(3) . . ?
C37 O37 Cu1 122.8(2) . . ?
C37 O38 Cu1 123.64(19) . 3_765 ?
C46A C41 C42A 117.1(3) . . ?
C46A C41 C47 120.9(3) . . ?
C42A C41 C47 121.9(3) . . ?
F42 C42A C43 116.7(3) . . ?
F42 C42A C41 121.8(3) . . ?
C43 C42A C41 121.5(4) . . ?
C44 C43 C42A 119.4(4) . . ?
C44 C43 H43 120.3 . . ?
C42A C43 H43 120.3 . . ?
C45 C44 C43 120.3(4) . . ?
C45 C44 H44 119.8 . . ?
C43 C44 H44 119.8 . . ?
C46A C45 C44 119.3(4) . . ?
C46A C45 H45 120.3 . . ?
C44 C45 H45 120.3 . . ?
C45 C46A C41 122.4(4) . . ?
C45 C46A H46 118.8 . . ?
C41 C46A H46 118.8 . . ?
O47 C47 O48 124.8(3) . . ?
O47 C47 C41 118.7(3) . . ?
O48 C47 C41 116.5(3) . . ?
C47 O47 Cu1 126.5(2) . . ?
C47 O48 Cu1 120.7(2) . 3_765 ?
C52 N51 C56 118.1(3) . . ?
C52 N51 Cu2 116.3(2) . . ?
C56 N51 Cu2 125.4(2) . . ?
N51 C52 C53 124.1(3) . . ?
N51 C52 H52 118.0 . . ?
C53 C52 H52 118.0 . . ?
C52 C53 C54 117.5(3) . . ?
C52 C53 C64 118.9(3) . . ?
C54 C53 C64 123.6(3) . . ?
C55 C54 C53 119.3(3) . . ?
C55 C54 H54 120.4 . . ?
C53 C54 H54 120.4 . . ?
C54 C55 C56 119.3(3) . . ?
C54 C55 H55 120.3 . . ?
C56 C55 H55 120.3 . . ?
N51 C56 C55 121.7(3) . . ?
N51 C56 H56 119.1 . . ?
C55 C56 H56 119.1 . . ?
C66 N61 C62 115.6(3) . . ?
N63 C62 N62 117.7(3) . . ?
N63 C62 N61 126.7(3) . . ?
N62 C62 N61 115.6(3) . . ?
C62 N62 H62A 117(3) . . ?
C62 N62 H62B 116(2) . . ?
H62A N62 H62B 126(4) . . ?
C62 N63 C64 115.5(3) . . ?
N63 C64 C65 122.6(3) . . ?
N63 C64 C53 115.5(3) . . ?
C65 C64 C53 121.9(3) . . ?
C66 C65 C64 117.0(3) . . ?
C66 C65 H65 121.5 . . ?
C64 C65 H65 121.5 . . ?
N61 C66 C65 122.4(3) . . ?
N61 C66 C67 116.9(3) . . ?
C65 C66 C67 120.7(3) . . ?
C66 C67 H67A 109.5 . . ?
C66 C67 H67B 109.5 . . ?
H67A C67 H67B 109.5 . . ?
C66 C67 H67C 109.5 . . ?
H67A C67 H67C 109.5 . . ?
H67B C67 H67C 109.5 . . ?
C76 C71 C72 116.6(4) . . ?
C76 C71 C77 121.7(3) . . ?
C72 C71 C77 121.7(3) . . ?
F72 C72 C71 118.9(4) . . ?
F72 C72 C73 118.4(4) . . ?
C71 C72 C73 122.6(4) . . ?
C74 C73 C72 118.3(4) . . ?
C74 C73 H73 120.8 . . ?
C72 C73 H73 120.8 . . ?
C75 C74 C73 120.3(4) . . ?
C75 C74 H74 119.8 . . ?
C73 C74 H74 119.8 . . ?
C74 C75 C76 121.0(4) . . ?
C74 C75 H75 119.5 . . ?
C76 C75 H75 119.5 . . ?
C71 C76 C75 120.9(4) . . ?
C71 C76 H76 119.5 . . ?
C75 C76 H76 119.5 . . ?
O77 C77 O78 125.1(3) . . ?
O77 C77 C71 118.4(3) . . ?
O78 C77 C71 116.5(3) . . ?
C77 O77 Cu2 125.5(2) . . ?
C77 O78 Cu2 120.0(2) . 3_666 ?
C82 C81 C86 116.6(3) . . ?
C82 C81 C87 123.8(3) . . ?
C86 C81 C87 119.6(3) . . ?
F82 C82 C83 116.6(3) . . ?
F82 C82 C81 120.3(3) . . ?
C83 C82 C81 123.1(3) . . ?
C82 C83 C84 118.6(4) . . ?
C82 C83 H83 120.7 . . ?
C84 C83 H83 120.7 . . ?
C85 C84 C83 120.1(4) . . ?
C85 C84 H84 120.0 . . ?
C83 C84 H84 120.0 . . ?
C84 C85 C86 119.9(4) . . ?
C84 C85 H85 120.0 . . ?
C86 C85 H85 120.0 . . ?
C85 C86 C81 121.8(4) . . ?
C85 C86 H86 119.1 . . ?
C81 C86 H86 119.1 . . ?
O88 C87 O87 125.2(3) . . ?
O88 C87 C81 118.8(3) . . ?
O87 C87 C81 116.0(3) . . ?
C87 O87 Cu2 123.8(2) . . ?
C87 O88 Cu2 123.2(2) . 3_666 ?

loop_
_geom_bond_atom_site_label_1
_geom_bond_atom_site_label_2
_geom_bond_distance
_geom_bond_site_symmetry_2
_geom_bond_publ_flag
Cu1 O37 1.959(2) . ?
Cu1 O47 1.964(2) . ?
Cu1 O38 1.966(2) 3_765 ?
Cu1 O48 1.978(2) 3_765 ?
Cu1 N11 2.145(3) . ?
Cu1 Cu1 2.6364(8) 3_765 ?
Cu2 O87 1.941(2) . ?
Cu2 O88 1.942(2) 3_666 ?
Cu2 O77 1.978(2) . ?
Cu2 O78 1.985(2) 3_666 ?
Cu2 N51 2.149(2) . ?
Cu2 Cu2 2.6467(7) 3_666 ?
N11 C12 1.318(4) . ?
N11 C16 1.352(4) . ?
C12 C13 1.387(4) . ?
C12 H12 0.9500 . ?
C13 C14 1.376(5) . ?
C13 C24 1.489(4) . ?
C14 C15 1.384(4) . ?
C14 H14 0.9500 . ?
C15 C16 1.373(5) . ?
C15 H15 0.9500 . ?
C16 H16 0.9500 . ?
N21 C26 1.318(4) . ?
N21 C22 1.333(4) . ?
C22 N23 1.346(4) . ?
C22 N22 1.358(4) . ?
N22 H22A 0.93(4) . ?
N22 H22B 0.95(4) . ?
N23 C24 1.331(4) . ?
C24 C25 1.378(5) . ?
C25 C26 1.379(4) . ?
C25 H25 0.9500 . ?
C26 C27 1.491(5) . ?
C27 H27A 0.9800 . ?
C27 H27B 0.9800 . ?
C27 H27C 0.9800 . ?
C31 C36A 1.368(5) . ?
C31 C32A 1.368(5) . ?
C31 C37 1.500(4) . ?
C32A F32 1.274(6) . ?
C32A C33 1.381(6) . ?
C33 C34 1.369(7) . ?
C33 H33 0.9500 . ?
C34 C35 1.353(7) . ?
C34 H34 0.9500 . ?
C35 C36A 1.371(5) . ?
C35 H35 0.9500 . ?
C36A H36 0.9500 . ?
C37 O37 1.249(4) . ?
C37 O38 1.254(4) . ?
O38 Cu1 1.966(2) 3_765 ?
C41 C46A 1.376(5) . ?
C41 C42A 1.392(5) . ?
C41 C47 1.496(4) . ?
C42A F42 1.311(4) . ?
C42A C43 1.381(5) . ?
C43 C44 1.375(6) . ?
C43 H43 0.9500 . ?
C44 C45 1.374(6) . ?
C44 H44 0.9500 . ?
C45 C46A 1.372(5) . ?
C45 H45 0.9500 . ?
C46A H46 0.9500 . ?
C47 O47 1.239(4) . ?
C47 O48 1.267(4) . ?
O48 Cu1 1.978(2) 3_765 ?
N51 C52 1.329(4) . ?
N51 C56 1.334(4) . ?
C52 C53 1.379(4) . ?
C52 H52 0.9500 . ?
C53 C54 1.383(5) . ?
C53 C64 1.481(5) . ?
C54 C55 1.373(5) . ?
C54 H54 0.9500 . ?
C55 C56 1.390(5) . ?
C55 H55 0.9500 . ?
C56 H56 0.9500 . ?
N61 C66 1.328(4) . ?
N61 C62 1.353(4) . ?
C62 N63 1.332(4) . ?
C62 N62 1.343(4) . ?
N62 H62A 0.73(4) . ?
N62 H62B 0.83(4) . ?
N63 C64 1.336(4) . ?
C64 C65 1.379(4) . ?
C65 C66 1.376(5) . ?
C65 H65 0.9500 . ?
C66 C67 1.501(4) . ?
C67 H67A 0.9800 . ?
C67 H67B 0.9800 . ?
C67 H67C 0.9800 . ?
C71 C76 1.365(5) . ?
C71 C72 1.382(5) . ?
C71 C77 1.490(5) . ?
C72 F72 1.352(5) . ?
C72 C73 1.386(6) . ?
C73 C74 1.356(7) . ?
C73 H73 0.9500 . ?
C74 C75 1.345(6) . ?
C74 H74 0.9500 . ?
C75 C76 1.379(5) . ?
C75 H75 0.9500 . ?
C76 H76 0.9500 . ?
C77 O77 1.248(4) . ?
C77 O78 1.263(4) . ?
O78 Cu2 1.985(2) 3_666 ?
C81 C82 1.375(5) . ?
C81 C86 1.386(5) . ?
C81 C87 1.492(4) . ?
C82 F82 1.356(4) . ?
C82 C83 1.369(5) . ?
C83 C84 1.383(5) . ?
C83 H83 0.9500 . ?
C84 C85 1.368(5) . ?
C84 H84 0.9500 . ?
C85 C86 1.370(5) . ?
C85 H85 0.9500 . ?
C86 H86 0.9500 . ?
C87 O88 1.252(4) . ?
C87 O87 1.258(4) . ?
O88 Cu2 1.942(2) 3_666 ?

loop_
_geom_hbond_atom_site_label_D
_geom_hbond_atom_site_label_H
_geom_hbond_atom_site_label_A
_geom_hbond_distance_DH
_geom_hbond_distance_HA
_geom_hbond_distance_DA
_geom_hbond_angle_DHA
_geom_hbond_site_symmetry_A
N22 H22A N63 0.93(4) 2.31(4) 3.241(4) 174(3) 3_666
N22 H22B O78 0.95(4) 2.26(4) 3.206(4) 173(3) .
N62 H62A N21 0.73(4) 2.27(4) 3.001(4) 171(4) 3_666
N62 H62B O48 0.83(4) 2.27(4) 3.055(4) 159(3) 1_455

loop_
_geom_torsion_atom_site_label_1
_geom_torsion_atom_site_label_2
_geom_torsion_atom_site_label_3
_geom_torsion_atom_site_label_4
_geom_torsion
_geom_torsion_site_symmetry_1
_geom_torsion_site_symmetry_2
_geom_torsion_site_symmetry_3
_geom_torsion_site_symmetry_4
_geom_torsion_publ_flag
O37 Cu1 N11 C12 177.0(3) . . . . ?
O47 Cu1 N11 C12 -93.7(3) . . . . ?
O38 Cu1 N11 C12 -3.2(3) 3_765 . . . ?
O48 Cu1 N11 C12 86.4(3) 3_765 . . . ?
Cu1 Cu1 N11 C12 -95.0(7) 3_765 . . . ?
O37 Cu1 N11 C16 -7.1(3) . . . . ?
O47 Cu1 N11 C16 82.3(3) . . . . ?
O38 Cu1 N11 C16 172.8(3) 3_765 . . . ?
O48 Cu1 N11 C16 -97.6(3) 3_765 . . . ?
Cu1 Cu1 N11 C16 81.0(7) 3_765 . . . ?
C16 N11 C12 C13 1.9(5) . . . . ?
Cu1 N11 C12 C13 178.1(3) . . . . ?
N11 C12 C13 C14 -1.5(5) . . . . ?
N11 C12 C13 C24 177.4(3) . . . . ?
C12 C13 C14 C15 0.2(5) . . . . ?
C24 C13 C14 C15 -178.7(3) . . . . ?
C13 C14 C15 C16 0.5(6) . . . . ?
C12 N11 C16 C15 -1.0(5) . . . . ?
Cu1 N11 C16 C15 -177.1(3) . . . . ?
C14 C15 C16 N11 -0.1(6) . . . . ?
C26 N21 C22 N23 -1.2(5) . . . . ?
C26 N21 C22 N22 179.8(3) . . . . ?
N21 C22 N23 C24 -0.8(5) . . . . ?
N22 C22 N23 C24 178.2(3) . . . . ?
C22 N23 C24 C25 2.3(5) . . . . ?
C22 N23 C24 C13 -178.9(3) . . . . ?
C14 C13 C24 N23 1.9(5) . . . . ?
C12 C13 C24 N23 -177.0(3) . . . . ?
C14 C13 C24 C25 -179.3(3) . . . . ?
C12 C13 C24 C25 1.8(5) . . . . ?
N23 C24 C25 C26 -1.9(5) . . . . ?
C13 C24 C25 C26 179.4(3) . . . . ?
C22 N21 C26 C25 1.6(5) . . . . ?
C22 N21 C26 C27 -176.4(3) . . . . ?
C24 C25 C26 N21 -0.2(5) . . . . ?
C24 C25 C26 C27 177.8(3) . . . . ?
C36A C31 C32A F32 178.6(5) . . . . ?
C37 C31 C32A F32 -3.0(7) . . . . ?
C36A C31 C32A C33 -0.4(6) . . . . ?
C37 C31 C32A C33 178.0(4) . . . . ?
F32 C32A C33 C34 -179.9(6) . . . . ?
C31 C32A C33 C34 -0.8(8) . . . . ?
C32A C33 C34 C35 1.4(8) . . . . ?
C33 C34 C35 C36A -0.9(8) . . . . ?
C32A C31 C36A C35 0.9(6) . . . . ?
C37 C31 C36A C35 -177.5(4) . . . . ?
C34 C35 C36A C31 -0.3(7) . . . . ?
C36A C31 C37 O37 -168.0(3) . . . . ?
C32A C31 C37 O37 13.7(5) . . . . ?
C36A C31 C37 O38 12.8(5) . . . . ?
C32A C31 C37 O38 -165.6(3) . . . . ?
O38 C37 O37 Cu1 7.4(5) . . . . ?
C31 C37 O37 Cu1 -171.8(2) . . . . ?
O47 Cu1 O37 C37 77.6(3) . . . . ?
O38 Cu1 O37 C37 -10.3(6) 3_765 . . . ?
O48 Cu1 O37 C37 -90.3(3) 3_765 . . . ?
N11 Cu1 O37 C37 169.2(3) . . . . ?
Cu1 Cu1 O37 C37 -4.5(3) 3_765 . . . ?
O37 C37 O38 Cu1 -5.7(5) . . . 3_765 ?
C31 C37 O38 Cu1 173.5(2) . . . 3_765 ?
C46A C41 C42A F42 -179.2(3) . . . . ?
C47 C41 C42A F42 -3.5(5) . . . . ?
C46A C41 C42A C43 -2.3(5) . . . . ?
C47 C41 C42A C43 173.4(3) . . . . ?
F42 C42A C43 C44 178.1(3) . . . . ?
C41 C42A C43 C44 1.1(5) . . . . ?
C42A C43 C44 C45 0.8(6) . . . . ?
C43 C44 C45 C46A -1.4(6) . . . . ?
C44 C45 C46A C41 0.1(6) . . . . ?
C42A C41 C46A C45 1.7(5) . . . . ?
C47 C41 C46A C45 -174.0(3) . . . . ?
C46A C41 C47 O47 -165.6(3) . . . . ?
C42A C41 C47 O47 18.8(5) . . . . ?
C46A C41 C47 O48 15.1(4) . . . . ?
C42A C41 C47 O48 -160.4(3) . . . . ?
O48 C47 O47 Cu1 4.8(4) . . . . ?
C41 C47 O47 Cu1 -174.3(2) . . . . ?
O37 Cu1 O47 C47 -86.9(3) . . . . ?
O38 Cu1 O47 C47 80.9(3) 3_765 . . . ?
O48 Cu1 O47 C47 -2.9(6) 3_765 . . . ?
N11 Cu1 O47 C47 177.8(3) . . . . ?
Cu1 Cu1 O47 C47 -2.4(2) 3_765 . . . ?
O47 C47 O48 Cu1 -4.4(4) . . . 3_765 ?
C41 C47 O48 Cu1 174.76(18) . . . 3_765 ?
O87 Cu2 N51 C52 -3.2(3) . . . . ?
O88 Cu2 N51 C52 174.9(2) 3_666 . . . ?
O77 Cu2 N51 C52 -90.9(2) . . . . ?
O78 Cu2 N51 C52 86.4(2) 3_666 . . . ?
Cu2 Cu2 N51 C52 32(4) 3_666 . . . ?
O87 Cu2 N51 C56 -178.6(3) . . . . ?
O88 Cu2 N51 C56 -0.4(3) 3_666 . . . ?
O77 Cu2 N51 C56 93.7(3) . . . . ?
O78 Cu2 N51 C56 -88.9(3) 3_666 . . . ?
Cu2 Cu2 N51 C56 -144(3) 3_666 . . . ?
C56 N51 C52 C53 -0.1(5) . . . . ?
Cu2 N51 C52 C53 -175.8(3) . . . . ?
N51 C52 C53 C54 -2.4(5) . . . . ?
N51 C52 C53 C64 177.9(3) . . . . ?
C52 C53 C54 C55 2.5(6) . . . . ?
C64 C53 C54 C55 -177.8(4) . . . . ?
C53 C54 C55 C56 -0.4(6) . . . . ?
C52 N51 C56 C55 2.4(5) . . . . ?
Cu2 N51 C56 C55 177.7(3) . . . . ?
C54 C55 C56 N51 -2.2(6) . . . . ?
C66 N61 C62 N63 2.2(5) . . . . ?
C66 N61 C62 N62 179.1(3) . . . . ?
N62 C62 N63 C64 179.0(3) . . . . ?
N61 C62 N63 C64 -4.2(5) . . . . ?
C62 N63 C64 C65 1.0(5) . . . . ?
C62 N63 C64 C53 -179.5(3) . . . . ?
C52 C53 C64 N63 -36.2(5) . . . . ?
C54 C53 C64 N63 144.2(4) . . . . ?
C52 C53 C64 C65 143.3(3) . . . . ?
C54 C53 C64 C65 -36.4(5) . . . . ?
N63 C64 C65 C66 3.6(5) . . . . ?
C53 C64 C65 C66 -175.8(3) . . . . ?
C62 N61 C66 C65 3.1(5) . . . . ?
C62 N61 C66 C67 -174.6(3) . . . . ?
C64 C65 C66 N61 -5.8(5) . . . . ?
C64 C65 C66 C67 171.9(3) . . . . ?
C76 C71 C72 F72 -174.9(3) . . . . ?
C77 C71 C72 F72 4.7(5) . . . . ?
C76 C71 C72 C73 2.4(5) . . . . ?
C77 C71 C72 C73 -178.1(3) . . . . ?
F72 C72 C73 C74 178.4(4) . . . . ?
C71 C72 C73 C74 1.0(6) . . . . ?
C72 C73 C74 C75 -3.0(7) . . . . ?
C73 C74 C75 C76 1.5(7) . . . . ?
C72 C71 C76 C75 -4.0(5) . . . . ?
C77 C71 C76 C75 176.5(3) . . . . ?
C74 C75 C76 C71 2.2(6) . . . . ?
C76 C71 C77 O77 -138.3(3) . . . . ?
C72 C71 C77 O77 42.2(5) . . . . ?
C76 C71 C77 O78 40.6(5) . . . . ?
C72 C71 C77 O78 -138.9(3) . . . . ?
O78 C77 O77 Cu2 13.5(5) . . . . ?
C71 C77 O77 Cu2 -167.7(2) . . . . ?
O87 Cu2 O77 C77 79.8(3) . . . . ?
O88 Cu2 O77 C77 -87.7(3) 3_666 . . . ?
O78 Cu2 O77 C77 7.2(6) 3_666 . . . ?
N51 Cu2 O77 C77 174.8(3) . . . . ?
Cu2 Cu2 O77 C77 -4.1(3) 3_666 . . . ?
O77 C77 O78 Cu2 -16.1(5) . . . 3_666 ?
C71 C77 O78 Cu2 165.0(2) . . . 3_666 ?
C86 C81 C82 F82 -177.8(3) . . . . ?
C87 C81 C82 F82 1.6(5) . . . . ?
C86 C81 C82 C83 0.4(5) . . . . ?
C87 C81 C82 C83 179.8(3) . . . . ?
F82 C82 C83 C84 178.9(3) . . . . ?
C81 C82 C83 C84 0.6(6) . . . . ?
C82 C83 C84 C85 -0.8(6) . . . . ?
C83 C84 C85 C86 -0.1(6) . . . . ?
C84 C85 C86 C81 1.2(6) . . . . ?
C82 C81 C86 C85 -1.3(5) . . . . ?
C87 C81 C86 C85 179.3(3) . . . . ?
C82 C81 C87 O88 18.1(5) . . . . ?
C86 C81 C87 O88 -162.5(3) . . . . ?
C82 C81 C87 O87 -162.2(3) . . . . ?
C86 C81 C87 O87 17.2(5) . . . . ?
O88 C87 O87 Cu2 -6.3(5) . . . . ?
C81 C87 O87 Cu2 174.0(2) . . . . ?
O88 Cu2 O87 C87 12.1(7) 3_666 . . . ?
O77 Cu2 O87 C87 -77.9(3) . . . . ?
O78 Cu2 O87 C87 90.2(3) 3_666 . . . ?
N51 Cu2 O87 C87 -176.3(3) . . . . ?
Cu2 Cu2 O87 C87 4.4(3) 3_666 . . . ?
O87 C87 O88 Cu2 3.9(5) . . . 3_666 ?
C81 C87 O88 Cu2 -176.4(2) . . . 3_666 ?
